data_4036295
loop_
_publ_author_name
'Loh, Joanna K.'
'Asad, Naeem'
'Samarakoon, Thiwanka B.'
'Hanson, Paul R.'

_publ_section_title
;
 Modular, One-Pot, Sequential Aziridine Ring Opening-S(N)Ar Strategy to
 7-, 10-, and 11-Membered Benzo-Fused Sultams.
;
_journal_issue 20
_journal_name_full 'The Journal of organic chemistry'
_journal_page_first 9926
_journal_page_last 9941
_journal_paper_doi 10.1021/acs.joc.5b01429
_journal_volume 80
_journal_year 2015
_chemical_absolute_configuration ads
_chemical_formula_sum 'C22 H29 Cl2 F N2 O3 S'
_chemical_formula_weight 491.43
_space_group_crystal_system hexagonal
_space_group_IT_number 169
_space_group_name_Hall 'P 61'
_space_group_name_H-M_alt 'P 61'
_atom_sites_solution_hydrogens mixed
_audit_creation_method SHELXL-2013
_cell_angle_alpha 90
_cell_angle_beta 90
_cell_angle_gamma 120
_cell_formula_units_Z 12
_cell_length_a 12.5299(8)
_cell_length_b 12.5299(8)
_cell_length_c 53.989(4)
_cell_measurement_reflns_used 9893
_cell_measurement_temperature 100(2)
_cell_measurement_theta_max 67.64
_cell_measurement_theta_min 4.16
_cell_volume 7340.6(9)
_computing_cell_refinement 'Bruker SAINT'
_computing_data_collection 'Bruker APEX2'
_computing_data_reduction 'Bruker SAINT'
_computing_molecular_graphics 'Bruker SHELXTL'
_computing_publication_material 'Bruker SHELXTL'
_computing_structure_refinement 'SHELXL-2013 (Sheldrick, 2013)'
_computing_structure_solution 'Bruker SHELXTL'
_diffrn_ambient_temperature 100(2)
_diffrn_measured_fraction_theta_full 0.995
_diffrn_measured_fraction_theta_max 0.981
_diffrn_measurement_device_type 'Bruker Platinum 135 CCD'
_diffrn_measurement_method '\f and \w scans'
_diffrn_radiation_type CuK\a
_diffrn_radiation_wavelength 1.54178
_diffrn_reflns_av_R_equivalents 0.0448
_diffrn_reflns_av_unetI/netI 0.0462
_diffrn_reflns_Laue_measured_fraction_full 0.995
_diffrn_reflns_Laue_measured_fraction_max 0.981
_diffrn_reflns_limit_h_max 14
_diffrn_reflns_limit_h_min -11
_diffrn_reflns_limit_k_max 14
_diffrn_reflns_limit_k_min -10
_diffrn_reflns_limit_l_max 62
_diffrn_reflns_limit_l_min -63
_diffrn_reflns_number 33633
_diffrn_reflns_point_group_measured_fraction_full 0.976
_diffrn_reflns_point_group_measured_fraction_max 0.954
_diffrn_reflns_theta_full 66.000
_diffrn_reflns_theta_max 68.063
_diffrn_reflns_theta_min 4.074
_diffrn_source 'Bruker MicroStar microfocus rotating anode'
_exptl_absorpt_coefficient_mu 3.466
_exptl_absorpt_correction_T_max 1.000
_exptl_absorpt_correction_T_min 0.595
_exptl_absorpt_correction_type multi-scan
_exptl_crystal_colour colourless
_exptl_crystal_density_diffrn 1.334
_exptl_crystal_description Needle
_exptl_crystal_F_000 3096
_exptl_crystal_size_max 0.400
_exptl_crystal_size_mid 0.110
_exptl_crystal_size_min 0.080
_refine_diff_density_max 0.413
_refine_diff_density_min -0.662
_refine_diff_density_rms 0.062
_refine_ls_abs_structure_details
; 
 Flack x determined using 3476 quotients [(I+)-(I-)]/[(I+)+(I-)] 
 (Parsons and Flack (2004), Acta Cryst. A60, s61). 
;
_refine_ls_abs_structure_Flack 0.076(6)
_refine_ls_extinction_method none
_refine_ls_goodness_of_fit_ref 1.050
_refine_ls_hydrogen_treatment mixed
_refine_ls_matrix_type full
_refine_ls_number_parameters 622
_refine_ls_number_reflns 8502
_refine_ls_number_restraints 31
_refine_ls_restrained_S_all 1.049
_refine_ls_R_factor_all 0.0607
_refine_ls_R_factor_gt 0.0572
_refine_ls_shift/su_max 0.000
_refine_ls_shift/su_mean 0.000
_refine_ls_structure_factor_coef Fsqd
_refine_ls_weighting_details 'w=1/[\s^2^(Fo^2^)+(0.0658P)^2^+7.9932P] where P=(Fo^2^+2Fc^2^)/3'
_refine_ls_weighting_scheme calc
_refine_ls_wR_factor_gt 0.1443
_refine_ls_wR_factor_ref 0.1467
_reflns_Friedel_coverage 0.924
_reflns_Friedel_fraction_full 0.956
_reflns_Friedel_fraction_max 0.927
_reflns_number_gt 7932
_reflns_number_total 8502
_reflns_threshold_expression 'I > 2\s(I)'
_cod_data_source_file jo5b01429_si_002.cif
_cod_data_source_block v81b_Cmpd_8b
_cod_original_cell_volume 7340.6(11)
_cod_database_code 4036295
_shelx_space_group_comment
; 
The symmetry employed for this shelxl refinement is uniquely defined 
by the following loop, which should always be used as a source of 
symmetry information in preference to the above space-group names. 
They are only intended as comments. 
;
_shelx_estimated_absorpt_t_min 0.338
_shelx_estimated_absorpt_t_max 0.769
_shelxl_version_number 2013-4

loop_
_space_group_symop_operation_xyz
'x, y, z'
'-y, x-y, z+1/3'
'-x+y, -x, z+2/3'
'-x, -y, z+1/2'
'y, -x+y, z+5/6'
'x-y, x, z+1/6'

loop_
_atom_site_label
_atom_site_type_symbol
_atom_site_fract_x
_atom_site_fract_y
_atom_site_fract_z
_atom_site_U_iso_or_equiv
_atom_site_adp_type
_atom_site_occupancy
_atom_site_site_symmetry_order
_atom_site_calc_flag
_atom_site_refinement_flags_posn
_atom_site_refinement_flags_adp
_atom_site_refinement_flags_occupancy
_atom_site_disorder_assembly
_atom_site_disorder_group
S1 S 0.64936(13) 0.71975(12) 0.79615(3) 0.0333(3) Uani 1 1 d . . . . .
F1 F 0.2134(4) 0.6250(4) 0.74001(8) 0.0673(13) Uani 1 1 d . . . . .
O1 O 0.6806(4) 0.8241(3) 0.81159(7) 0.0340(8) Uani 1 1 d . . . . .
O2 O 0.7361(4) 0.7310(4) 0.77735(9) 0.0480(11) Uani 1 1 d . . . . .
O3 O 0.3946(3) 0.6355(3) 0.81746(6) 0.0328(8) Uani 1 1 d . . . . .
N1 N 0.6269(5) 0.6099(4) 0.81420(10) 0.0340(11) Uani 1 1 d . . . . .
H1N H 0.606(5) 0.617(5) 0.8277(11) 0.016(14) Uiso 1 1 d . . . . .
N2 N 0.3746(5) 0.4082(5) 0.81331(10) 0.0409(12) Uani 1 1 d . . . . .
C1 C 0.5131(5) 0.6831(5) 0.78037(10) 0.0314(11) Uani 1 1 d . . . . .
C2 C 0.5196(6) 0.6968(5) 0.75436(11) 0.0399(14) Uani 1 1 d . . . . .
H2 H 0.5954 0.7210 0.7461 0.048 Uiso 1 1 calc R U . . .
C3 C 0.4186(7) 0.6758(6) 0.74079(12) 0.0492(17) Uani 1 1 d . . . . .
H3 H 0.4231 0.6846 0.7233 0.059 Uiso 1 1 calc R U . . .
C4 C 0.3130(7) 0.6423(6) 0.75299(13) 0.0477(16) Uani 1 1 d . . . . .
C5 C 0.2986(6) 0.6258(5) 0.77810(12) 0.0407(14) Uani 1 1 d . . . . .
H5 H 0.2215 0.6018 0.7857 0.049 Uiso 1 1 calc R U . . .
C6 C 0.4000(5) 0.6452(5) 0.79219(10) 0.0326(12) Uani 1 1 d . . . . .
C7 C 0.2843(5) 0.5296(5) 0.82787(11) 0.0350(12) Uani 1 1 d . . . . .
H7 H 0.2188 0.4934 0.8149 0.042 Uiso 1 1 calc R U . . .
C8 C 0.3215(6) 0.4361(5) 0.83501(12) 0.0393(14) Uani 1 1 d . . . . .
H8 H 0.3884 0.4758 0.8477 0.047 Uiso 1 1 calc R U . . .
C9 C 0.4778(6) 0.3900(6) 0.81835(12) 0.0409(14) Uani 1 1 d . . . . .
H9A H 0.4572 0.3062 0.8130 0.049 Uiso 1 1 calc R U . . .
H9B H 0.4941 0.3968 0.8364 0.049 Uiso 1 1 calc R U . . .
C10 C 0.5942(6) 0.4862(5) 0.80461(11) 0.0359(13) Uani 1 1 d . . . . .
H10 H 0.5734 0.4831 0.7866 0.043 Uiso 1 1 calc R U . . .
C11 C 0.7046(6) 0.4656(6) 0.80688(13) 0.0440(15) Uani 1 1 d . . . . .
H11 H 0.7751 0.5364 0.7983 0.053 Uiso 1 1 calc R U . . .
C12 C 0.6796(9) 0.3505(8) 0.79287(16) 0.066(2) Uani 1 1 d . . . . .
H12A H 0.7572 0.3507 0.7904 0.099 Uiso 1 1 calc R U . . .
H12B H 0.6428 0.3490 0.7768 0.099 Uiso 1 1 calc R U . . .
H12C H 0.6226 0.2775 0.8024 0.099 Uiso 1 1 calc R U . . .
C13 C 0.7455(7) 0.4677(7) 0.83330(14) 0.0515(17) Uani 1 1 d . . . . .
H13A H 0.8228 0.4658 0.8334 0.077 Uiso 1 1 calc R U . . .
H13B H 0.6819 0.3956 0.8422 0.077 Uiso 1 1 calc R U . . .
H13C H 0.7583 0.5430 0.8415 0.077 Uiso 1 1 calc R U . . .
C14 C 0.2390(5) 0.5734(5) 0.84938(10) 0.0330(12) Uani 1 1 d . . . . .
C15 C 0.1130(6) 0.5238(6) 0.85311(12) 0.0460(15) Uani 1 1 d . . . . .
H15 H 0.0561 0.4666 0.8415 0.055 Uiso 1 1 calc R U . . .
C16 C 0.0698(6) 0.5573(6) 0.87364(13) 0.0478(16) Uani 1 1 d . . . . .
H16 H -0.0163 0.5219 0.8762 0.057 Uiso 1 1 calc R U . . .
C17 C 0.1517(6) 0.6417(7) 0.89029(11) 0.0448(15) Uani 1 1 d . . . . .
H17 H 0.1223 0.6645 0.9044 0.054 Uiso 1 1 calc R U . . .
C18 C 0.2758(6) 0.6928(6) 0.88641(11) 0.0446(15) Uani 1 1 d . . . . .
H18 H 0.3320 0.7517 0.8978 0.054 Uiso 1 1 calc R U . . .
C19 C 0.3210(5) 0.6599(5) 0.86598(11) 0.0372(13) Uani 1 1 d . . . . .
H19 H 0.4073 0.6964 0.8635 0.045 Uiso 1 1 calc R U . . .
C20 C 0.2141(7) 0.3207(6) 0.84721(15) 0.0551(18) Uani 1 1 d . . . . .
H20A H 0.2419 0.2627 0.8517 0.083 Uiso 1 1 calc R U . . .
H20B H 0.1452 0.2812 0.8355 0.083 Uiso 1 1 calc R U . . .
H20C H 0.1872 0.3452 0.8621 0.083 Uiso 1 1 calc R U . . .
C21 C 0.2895(7) 0.3253(7) 0.79524(15) 0.0547(17) Uani 1 1 d . . . . .
H21A H 0.3346 0.3262 0.7803 0.082 Uiso 1 1 calc R U . . .
H21B H 0.2300 0.3514 0.7910 0.082 Uiso 1 1 calc R U . . .
H21C H 0.2457 0.2417 0.8021 0.082 Uiso 1 1 calc R U . . .
S31 S -0.29793(13) 0.73284(12) 0.87894(3) 0.0356(3) Uani 1 1 d . . . . .
F31 F -0.3593(4) 0.9849(4) 0.96442(7) 0.0593(11) Uani 1 1 d . . . . .
O31 O -0.4118(4) 0.6622(4) 0.86550(7) 0.0350(9) Uani 1 1 d . . . . .
O32 O -0.2383(5) 0.6701(4) 0.88918(9) 0.0488(11) Uani 1 1 d . . . . .
O33 O -0.4106(3) 0.8943(3) 0.87841(7) 0.0316(8) Uani 1 1 d . . . . .
N31 N -0.2048(4) 0.8383(4) 0.86047(10) 0.0353(10) Uani 1 1 d . . . . .
H31N H -0.236(7) 0.844(7) 0.8440(15) 0.06(2) Uiso 1 1 d . . . . .
N32 N -0.1635(4) 1.0760(4) 0.87677(9) 0.0338(10) Uani 1 1 d . . . . .
C31 C -0.3238(5) 0.8056(5) 0.90445(10) 0.0341(12) Uani 1 1 d . . . . .
C32 C -0.2851(6) 0.7898(6) 0.92811(12) 0.0445(15) Uani 1 1 d . . . . .
H32 H -0.2514 0.7372 0.9301 0.053 Uiso 1 1 calc R U . . .
C33 C -0.2964(7) 0.8511(6) 0.94837(12) 0.0510(17) Uani 1 1 d . . . . .
H33 H -0.2698 0.8424 0.9643 0.061 Uiso 1 1 calc R U . . .
C34 C -0.3469(7) 0.9247(6) 0.94473(12) 0.0470(16) Uani 1 1 d . . . . .
C35 C -0.3869(6) 0.9419(6) 0.92210(11) 0.0390(13) Uani 1 1 d . . . . .
H35 H -0.4237 0.9921 0.9206 0.047 Uiso 1 1 calc R U . . .
C36 C -0.3721(5) 0.8842(5) 0.90156(10) 0.0322(12) Uani 1 1 d . . . . .
C37 C -0.3804(5) 1.0176(5) 0.87015(11) 0.0330(12) Uani 1 1 d . . . . .
H37 H -0.3807 1.0667 0.8847 0.040 Uiso 1 1 calc R U . . .
C38 C -0.2509(5) 1.0793(5) 0.85886(10) 0.0309(11) Uani 1 1 d . . . . .
H38 H -0.2543 1.0285 0.8443 0.037 Uiso 1 1 calc R U . . .
C39 C -0.0663(6) 1.0631(6) 0.86453(13) 0.0430(14) Uani 1 1 d . . . . .
H39A H 0.0147 1.1264 0.8711 0.052 Uiso 1 1 calc R U . . .
H39B H -0.0676 1.0783 0.8466 0.052 Uiso 1 1 calc R U . . .
C40 C -0.0804(5) 0.9360(6) 0.86827(13) 0.0424(14) Uani 1 1 d . . . . .
H40 H -0.0703 0.9250 0.8863 0.051 Uiso 1 1 calc R U . . .
C41 C 0.0216(6) 0.9268(7) 0.85368(18) 0.064(2) Uani 1 1 d . . . . .
H41 H 0.1019 1.0005 0.8583 0.076 Uiso 1 1 calc R U . . .
C42 C 0.0099(9) 0.9308(10) 0.82595(19) 0.082(3) Uani 1 1 d . . . . .
H42A H 0.0873 0.9477 0.8181 0.123 Uiso 1 1 calc R U . . .
H42B H -0.0081 0.9962 0.8216 0.123 Uiso 1 1 calc R U . . .
H42C H -0.0572 0.8514 0.8201 0.123 Uiso 1 1 calc R U . . .
C43 C 0.0281(8) 0.8135(8) 0.8620(2) 0.082(3) Uani 1 1 d . . . . .
H43A H 0.0504 0.8215 0.8795 0.123 Uiso 1 1 calc R U . . .
H43B H 0.0905 0.8071 0.8521 0.123 Uiso 1 1 calc R U . . .
H43C H -0.0523 0.7394 0.8595 0.123 Uiso 1 1 calc R U . . .
C44 C -0.4770(5) 1.0048(5) 0.85183(11) 0.0339(12) Uani 1 1 d . . . . .
C45 C -0.5420(6) 1.0662(6) 0.85539(13) 0.0408(14) Uani 1 1 d . . . . .
H45 H -0.5290 1.1131 0.8700 0.049 Uiso 1 1 calc R U . . .
C46 C -0.6263(6) 1.0600(6) 0.83773(14) 0.0478(16) Uani 1 1 d . . . . .
H46 H -0.6694 1.1036 0.8402 0.057 Uiso 1 1 calc R U . . .
C47 C -0.6462(6) 0.9907(6) 0.81687(14) 0.0491(16) Uani 1 1 d . . . . .
H47 H -0.7042 0.9856 0.8049 0.059 Uiso 1 1 calc R U . . .
C48 C -0.5837(7) 0.9282(7) 0.81290(14) 0.0542(18) Uani 1 1 d . . . . .
H48 H -0.5982 0.8808 0.7983 0.065 Uiso 1 1 calc R U . . .
C49 C -0.4996(6) 0.9345(6) 0.83029(13) 0.0442(15) Uani 1 1 d . . . . .
H49 H -0.4569 0.8908 0.8276 0.053 Uiso 1 1 calc R U . . .
C50 C -0.2132(6) 1.2086(5) 0.84916(13) 0.0428(14) Uani 1 1 d . . . . .
H50A H -0.1259 1.2514 0.8446 0.064 Uiso 1 1 calc R U . . .
H50B H -0.2267 1.2553 0.8621 0.064 Uiso 1 1 calc R U . . .
H50C H -0.2630 1.2016 0.8346 0.064 Uiso 1 1 calc R U . . .
C51 C -0.1184(6) 1.1708(6) 0.89569(12) 0.0421(14) Uani 1 1 d . . . . .
H51A H -0.0773 1.1504 0.9087 0.063 Uiso 1 1 calc R U . . .
H51B H -0.1877 1.1758 0.9028 0.063 Uiso 1 1 calc R U . . .
H51C H -0.0597 1.2504 0.8883 0.063 Uiso 1 1 calc R U . . .
Cl1 Cl 0.2292(3) 0.3936(3) 0.91835(6) 0.1001(9) Uani 1 1 d D . . . .
Cl2 Cl 0.4419(4) 0.3792(6) 0.90343(9) 0.181(2) Uani 1 1 d D . . . .
C1S C 0.3878(11) 0.4707(14) 0.9118(2) 0.118(5) Uani 1 1 d D . . . .
H1SA H 0.4048 0.5309 0.8984 0.142 Uiso 1 1 calc R U . . .
H1SB H 0.4332 0.5176 0.9267 0.142 Uiso 1 1 calc R U . . .
Cl3 Cl 0.0502(16) 0.6878(18) 0.7949(3) 0.113(7) Uani 0.36 1 d D . P A 1
Cl4 Cl -0.025(3) 0.688(3) 0.7448(5) 0.237(18) Uani 0.36 1 d D . P A 1
C2S C 0.006(3) 0.759(2) 0.7720(5) 0.068(7) Uiso 0.36 1 d D . P A 1
H2SA H -0.0677 0.7610 0.7778 0.082 Uiso 0.36 1 calc R U P A 1
H2SB H 0.0733 0.8449 0.7698 0.082 Uiso 0.36 1 calc R U P A 1
Cl3' Cl 0.0107(15) 0.6641(15) 0.7745(4) 0.135(6) Uani 0.27 1 d D . P B 2
Cl4' Cl 0.080(4) 0.900(3) 0.7544(8) 0.202(8) Uani 0.27 1 d D . P B 2
C2S' C -0.015(7) 0.750(4) 0.7519(15) 0.16(2) Uiso 0.27 1 d D . P B 2
H2SC H -0.0064 0.7226 0.7352 0.194 Uiso 0.27 1 calc R U P B 2
H2SD H -0.1011 0.7337 0.7535 0.194 Uiso 0.27 1 calc R U P B 2
Cl3" Cl -0.0452(19) 0.6532(17) 0.7456(3) 0.077(4) Uani 0.23 1 d D . P C 3
Cl4" Cl 0.108(4) 0.910(3) 0.7476(11) 0.202(8) Uani 0.23 1 d D . P C 3
C2S" C -0.008(7) 0.791(3) 0.7611(13) 0.16(2) Uiso 0.23 1 d D . P C 3
H2SE H -0.0808 0.8020 0.7611 0.194 Uiso 0.23 1 calc R U P C 3
H2SF H 0.0135 0.7852 0.7785 0.194 Uiso 0.23 1 calc R U P C 3
Cl3* Cl 0.063(4) 0.702(3) 0.7961(8) 0.12(2) Uani 0.14 1 d D . P D 4
Cl4* Cl 0.099(5) 0.881(6) 0.7611(15) 0.202(8) Uani 0.14 1 d D . P D 4
C2S* C 0.002(11) 0.738(9) 0.770(3) 0.16(2) Uiso 0.14 1 d D . P D 4
H2SG H -0.0112 0.6800 0.7565 0.194 Uiso 0.14 1 calc R U P D 4
H2SH H -0.0788 0.7299 0.7744 0.194 Uiso 0.14 1 calc R U P D 4

loop_
_atom_site_aniso_label
_atom_site_aniso_U_11
_atom_site_aniso_U_22
_atom_site_aniso_U_33
_atom_site_aniso_U_23
_atom_site_aniso_U_13
_atom_site_aniso_U_12
S1 0.0336(7) 0.0305(7) 0.0379(7) 0.0092(5) 0.0076(6) 0.0176(6)
F1 0.059(3) 0.057(3) 0.067(3) 0.002(2) -0.033(2) 0.015(2)
O1 0.032(2) 0.0248(19) 0.042(2) 0.0027(16) -0.0030(16) 0.0119(16)
O2 0.050(3) 0.051(3) 0.052(3) 0.016(2) 0.022(2) 0.031(2)
O3 0.030(2) 0.035(2) 0.0268(19) -0.0021(16) 0.0007(15) 0.0114(17)
N1 0.043(3) 0.028(2) 0.034(3) 0.006(2) 0.009(2) 0.020(2)
N2 0.041(3) 0.038(3) 0.045(3) -0.008(2) 0.003(2) 0.021(2)
C1 0.039(3) 0.027(3) 0.031(3) 0.006(2) 0.002(2) 0.018(2)
C2 0.054(4) 0.027(3) 0.037(3) 0.003(2) 0.006(3) 0.019(3)
C3 0.067(5) 0.034(3) 0.036(3) 0.005(3) -0.011(3) 0.016(3)
C4 0.047(4) 0.038(3) 0.052(4) -0.005(3) -0.018(3) 0.016(3)
C5 0.036(3) 0.028(3) 0.053(4) -0.001(3) -0.011(3) 0.012(3)
C6 0.034(3) 0.027(3) 0.034(3) -0.002(2) 0.002(2) 0.013(2)
C7 0.024(3) 0.033(3) 0.040(3) -0.003(2) 0.007(2) 0.009(2)
C8 0.037(3) 0.029(3) 0.044(3) 0.000(2) 0.010(3) 0.010(3)
C9 0.050(4) 0.029(3) 0.045(3) 0.006(2) 0.008(3) 0.020(3)
C10 0.044(3) 0.037(3) 0.032(3) 0.003(2) 0.002(2) 0.024(3)
C11 0.048(4) 0.044(3) 0.049(4) 0.008(3) 0.013(3) 0.030(3)
C12 0.093(6) 0.070(5) 0.062(5) 0.004(4) 0.009(4) 0.061(5)
C13 0.056(4) 0.046(4) 0.062(4) -0.003(3) -0.011(3) 0.033(4)
C14 0.031(3) 0.034(3) 0.033(3) 0.000(2) 0.002(2) 0.016(2)
C15 0.029(3) 0.051(4) 0.047(4) -0.008(3) 0.004(3) 0.012(3)
C16 0.031(3) 0.052(4) 0.054(4) -0.008(3) 0.007(3) 0.016(3)
C17 0.044(4) 0.058(4) 0.034(3) 0.001(3) 0.007(3) 0.027(3)
C18 0.045(4) 0.054(4) 0.035(3) -0.007(3) -0.007(3) 0.025(3)
C19 0.031(3) 0.036(3) 0.040(3) -0.005(2) -0.001(2) 0.014(3)
C20 0.050(4) 0.029(3) 0.075(5) 0.010(3) 0.020(4) 0.011(3)
C21 0.047(4) 0.052(4) 0.061(4) -0.024(3) -0.008(3) 0.022(3)
S31 0.0392(7) 0.0305(7) 0.0407(7) 0.0010(6) -0.0079(6) 0.0201(6)
F31 0.080(3) 0.051(2) 0.0350(19) -0.0013(17) 0.0079(19) 0.024(2)
O31 0.034(2) 0.031(2) 0.036(2) -0.0009(16) -0.0084(16) 0.0129(17)
O32 0.060(3) 0.044(2) 0.059(3) 0.002(2) -0.012(2) 0.038(2)
O33 0.0317(19) 0.0247(18) 0.0357(19) 0.0052(15) -0.0037(16) 0.0121(15)
N31 0.029(2) 0.032(3) 0.043(3) 0.000(2) -0.003(2) 0.014(2)
N32 0.029(2) 0.034(2) 0.037(2) 0.000(2) -0.0031(19) 0.015(2)
C31 0.038(3) 0.030(3) 0.032(3) 0.003(2) -0.006(2) 0.015(2)
C32 0.051(4) 0.040(3) 0.038(3) 0.007(3) -0.007(3) 0.020(3)
C33 0.066(5) 0.047(4) 0.032(3) 0.003(3) -0.010(3) 0.023(3)
C34 0.053(4) 0.041(3) 0.032(3) -0.003(3) 0.003(3) 0.013(3)
C35 0.042(3) 0.033(3) 0.038(3) 0.001(2) 0.003(2) 0.015(3)
C36 0.029(3) 0.023(3) 0.033(3) 0.002(2) -0.003(2) 0.005(2)
C37 0.039(3) 0.021(3) 0.038(3) 0.002(2) -0.006(2) 0.015(2)
C38 0.032(3) 0.027(3) 0.036(3) 0.001(2) -0.002(2) 0.016(2)
C39 0.030(3) 0.037(3) 0.056(4) 0.002(3) -0.002(3) 0.013(3)
C40 0.031(3) 0.046(4) 0.050(4) 0.002(3) -0.007(3) 0.019(3)
C41 0.030(3) 0.054(4) 0.108(7) -0.002(4) -0.002(4) 0.022(3)
C42 0.056(5) 0.100(7) 0.092(7) -0.007(6) 0.023(5) 0.040(5)
C43 0.058(5) 0.062(5) 0.141(9) -0.007(5) -0.004(5) 0.042(4)
C44 0.028(3) 0.031(3) 0.040(3) 0.001(2) -0.005(2) 0.013(2)
C45 0.036(3) 0.038(3) 0.054(4) -0.002(3) -0.003(3) 0.023(3)
C46 0.038(4) 0.042(4) 0.065(4) 0.001(3) -0.008(3) 0.021(3)
C47 0.042(4) 0.049(4) 0.061(4) 0.003(3) -0.015(3) 0.026(3)
C48 0.062(5) 0.056(4) 0.055(4) -0.016(3) -0.023(3) 0.037(4)
C49 0.049(4) 0.041(3) 0.053(4) -0.006(3) -0.011(3) 0.030(3)
C50 0.044(3) 0.026(3) 0.054(4) 0.009(3) 0.000(3) 0.015(3)
C51 0.037(3) 0.038(3) 0.045(3) 0.000(3) -0.004(3) 0.014(3)
Cl1 0.0710(15) 0.131(2) 0.0979(18) 0.0128(17) 0.0138(13) 0.0507(16)
Cl2 0.153(4) 0.298(6) 0.181(4) 0.112(4) 0.072(3) 0.179(4)
C1S 0.083(7) 0.185(14) 0.105(8) 0.060(9) 0.027(6) 0.081(9)
Cl3 0.069(9) 0.149(15) 0.129(12) -0.052(10) 0.009(8) 0.061(9)
Cl4 0.134(16) 0.35(4) 0.23(2) -0.19(3) -0.074(15) 0.12(2)
Cl3' 0.112(12) 0.121(11) 0.203(18) 0.054(13) 0.072(13) 0.081(10)
Cl4' 0.079(13) 0.165(10) 0.31(3) 0.168(12) 0.048(10) 0.022(7)
Cl3" 0.078(8) 0.091(7) 0.085(8) -0.050(6) -0.027(6) 0.060(7)
Cl4" 0.079(13) 0.165(10) 0.31(3) 0.168(12) 0.048(10) 0.022(7)
Cl3* 0.053(15) 0.090(19) 0.22(5) -0.11(3) -0.06(2) 0.046(13)
Cl4* 0.079(13) 0.165(10) 0.31(3) 0.168(12) 0.048(10) 0.022(7)

loop_
_atom_type_symbol
_atom_type_description
_atom_type_scat_dispersion_real
_atom_type_scat_dispersion_imag
_atom_type_scat_source
C C 0.0181 0.0091 'International Tables Vol C Tables 4.2.6.8 and 6.1.1.4'
H H 0.0000 0.0000 'International Tables Vol C Tables 4.2.6.8 and 6.1.1.4'
N N 0.0311 0.0180 'International Tables Vol C Tables 4.2.6.8 and 6.1.1.4'
O O 0.0492 0.0322 'International Tables Vol C Tables 4.2.6.8 and 6.1.1.4'
F F 0.0727 0.0534 'International Tables Vol C Tables 4.2.6.8 and 6.1.1.4'
S S 0.3331 0.5567 'International Tables Vol C Tables 4.2.6.8 and 6.1.1.4'
Cl Cl 0.3639 0.7018 'International Tables Vol C Tables 4.2.6.8 and 6.1.1.4'

loop_
_geom_angle_atom_site_label_1
_geom_angle_atom_site_label_2
_geom_angle_atom_site_label_3
_geom_angle
O1 S1 O2 118.2(3)
O1 S1 N1 106.4(3)
O2 S1 N1 108.3(3)
O1 S1 C1 108.0(2)
O2 S1 C1 105.8(3)
N1 S1 C1 110.1(3)
C6 O3 C7 116.4(4)
C10 N1 S1 121.7(4)
C10 N1 H1N 120(4)
S1 N1 H1N 113(4)
C21 N2 C9 114.4(5)
C21 N2 C8 116.9(5)
C9 N2 C8 115.7(5)
C6 C1 C2 118.8(6)
C6 C1 S1 123.7(4)
C2 C1 S1 117.5(5)
C3 C2 C1 121.1(6)
C3 C2 H2 119.4
C1 C2 H2 119.4
C4 C3 C2 118.0(6)
C4 C3 H3 121.0
C2 C3 H3 121.0
C3 C4 F1 118.9(6)
C3 C4 C5 124.5(6)
F1 C4 C5 116.6(7)
C4 C5 C6 118.3(6)
C4 C5 H5 120.8
C6 C5 H5 120.8
O3 C6 C5 121.9(5)
O3 C6 C1 118.7(5)
C5 C6 C1 119.3(5)
O3 C7 C8 106.5(4)
O3 C7 C14 108.7(4)
C8 C7 C14 113.8(5)
O3 C7 H7 109.3
C8 C7 H7 109.3
C14 C7 H7 109.3
N2 C8 C7 109.4(5)
N2 C8 C20 113.8(5)
C7 C8 C20 111.8(5)
N2 C8 H8 107.2
C7 C8 H8 107.2
C20 C8 H8 107.2
N2 C9 C10 110.9(5)
N2 C9 H9A 109.5
C10 C9 H9A 109.5
N2 C9 H9B 109.5
C10 C9 H9B 109.5
H9A C9 H9B 108.0
N1 C10 C11 110.3(5)
N1 C10 C9 107.9(5)
C11 C10 C9 114.2(5)
N1 C10 H10 108.1
C11 C10 H10 108.1
C9 C10 H10 108.1
C13 C11 C12 113.3(6)
C13 C11 C10 113.5(5)
C12 C11 C10 110.2(6)
C13 C11 H11 106.4
C12 C11 H11 106.4
C10 C11 H11 106.4
C11 C12 H12A 109.5
C11 C12 H12B 109.5
H12A C12 H12B 109.5
C11 C12 H12C 109.5
H12A C12 H12C 109.5
H12B C12 H12C 109.5
C11 C13 H13A 109.5
C11 C13 H13B 109.5
H13A C13 H13B 109.5
C11 C13 H13C 109.5
H13A C13 H13C 109.5
H13B C13 H13C 109.5
C19 C14 C15 119.2(5)
C19 C14 C7 120.9(5)
C15 C14 C7 119.8(5)
C16 C15 C14 120.5(6)
C16 C15 H15 119.8
C14 C15 H15 119.8
C17 C16 C15 120.1(6)
C17 C16 H16 120.0
C15 C16 H16 120.0
C18 C17 C16 119.6(6)
C18 C17 H17 120.2
C16 C17 H17 120.2
C17 C18 C19 121.2(6)
C17 C18 H18 119.4
C19 C18 H18 119.4
C14 C19 C18 119.4(6)
C14 C19 H19 120.3
C18 C19 H19 120.3
C8 C20 H20A 109.5
C8 C20 H20B 109.5
H20A C20 H20B 109.5
C8 C20 H20C 109.5
H20A C20 H20C 109.5
H20B C20 H20C 109.5
N2 C21 H21A 109.5
N2 C21 H21B 109.5
H21A C21 H21B 109.5
N2 C21 H21C 109.5
H21A C21 H21C 109.5
H21B C21 H21C 109.5
O32 S31 O31 118.8(3)
O32 S31 N31 109.1(3)
O31 S31 N31 106.4(3)
O32 S31 C31 105.2(3)
O31 S31 C31 109.1(3)
N31 S31 C31 107.8(3)
C36 O33 C37 117.3(4)
C40 N31 S31 122.5(4)
C40 N31 H31N 119(5)
S31 N31 H31N 118(5)
C51 N32 C39 113.8(5)
C51 N32 C38 115.5(5)
C39 N32 C38 112.1(5)
C36 C31 C32 119.9(6)
C36 C31 S31 122.1(4)
C32 C31 S31 117.8(5)
C33 C32 C31 119.9(6)
C33 C32 H32 120.1
C31 C32 H32 120.1
C34 C33 C32 118.1(6)
C34 C33 H33 121.0
C32 C33 H33 121.0
F31 C34 C33 118.8(6)
F31 C34 C35 117.1(6)
C33 C34 C35 124.1(6)
C34 C35 C36 118.2(6)
C34 C35 H35 120.9
C36 C35 H35 120.9
O33 C36 C35 122.5(5)
O33 C36 C31 117.7(5)
C35 C36 C31 119.7(5)
O33 C37 C44 108.5(4)
O33 C37 C38 107.7(4)
C44 C37 C38 112.6(5)
O33 C37 H37 109.4
C44 C37 H37 109.4
C38 C37 H37 109.4
N32 C38 C37 109.8(4)
N32 C38 C50 114.3(5)
C37 C38 C50 110.9(5)
N32 C38 H38 107.2
C37 C38 H38 107.2
C50 C38 H38 107.2
N32 C39 C40 112.8(5)
N32 C39 H39A 109.0
C40 C39 H39A 109.0
N32 C39 H39B 109.0
C40 C39 H39B 109.0
H39A C39 H39B 107.8
N31 C40 C39 110.5(5)
N31 C40 C41 111.0(6)
C39 C40 C41 109.9(6)
N31 C40 H40 108.5
C39 C40 H40 108.5
C41 C40 H40 108.5
C42 C41 C43 111.9(8)
C42 C41 C40 113.8(6)
C43 C41 C40 110.4(7)
C42 C41 H41 106.8
C43 C41 H41 106.8
C40 C41 H41 106.8
C41 C42 H42A 109.5
C41 C42 H42B 109.5
H42A C42 H42B 109.5
C41 C42 H42C 109.5
H42A C42 H42C 109.5
H42B C42 H42C 109.5
C41 C43 H43A 109.5
C41 C43 H43B 109.5
H43A C43 H43B 109.5
C41 C43 H43C 109.5
H43A C43 H43C 109.5
H43B C43 H43C 109.5
C45 C44 C49 118.3(5)
C45 C44 C37 120.9(5)
C49 C44 C37 120.8(5)
C44 C45 C46 120.9(6)
C44 C45 H45 119.6
C46 C45 H45 119.6
C47 C46 C45 119.3(6)
C47 C46 H46 120.3
C45 C46 H46 120.3
C46 C47 C48 121.1(6)
C46 C47 H47 119.4
C48 C47 H47 119.4
C47 C48 C49 119.8(7)
C47 C48 H48 120.1
C49 C48 H48 120.1
C48 C49 C44 120.6(6)
C48 C49 H49 119.7
C44 C49 H49 119.7
C38 C50 H50A 109.5
C38 C50 H50B 109.5
H50A C50 H50B 109.5
C38 C50 H50C 109.5
H50A C50 H50C 109.5
H50B C50 H50C 109.5
N32 C51 H51A 109.5
N32 C51 H51B 109.5
H51A C51 H51B 109.5
N32 C51 H51C 109.5
H51A C51 H51C 109.5
H51B C51 H51C 109.5
Cl2 C1S Cl1 114.5(9)
Cl2 C1S H1SA 108.6
Cl1 C1S H1SA 108.6
Cl2 C1S H1SB 108.6
Cl1 C1S H1SB 108.6
H1SA C1S H1SB 107.6
Cl4 C2S Cl3 114(2)
Cl4 C2S H2SA 108.8
Cl3 C2S H2SA 108.8
Cl4 C2S H2SB 108.8
Cl3 C2S H2SB 108.8
H2SA C2S H2SB 107.7
Cl4' C2S' Cl3' 113(3)
Cl4' C2S' H2SC 109.0
Cl3' C2S' H2SC 109.0
Cl4' C2S' H2SD 109.0
Cl3' C2S' H2SD 109.0
H2SC C2S' H2SD 107.8
Cl4" C2S" Cl3" 111(3)
Cl4" C2S" H2SE 109.4
Cl3" C2S" H2SE 109.4
Cl4" C2S" H2SF 109.4
Cl3" C2S" H2SF 109.4
H2SE C2S" H2SF 108.0
Cl4* C2S* Cl3* 109(3)
Cl4* C2S* H2SG 109.8
Cl3* C2S* H2SG 109.8
Cl4* C2S* H2SH 109.8
Cl3* C2S* H2SH 109.8
H2SG C2S* H2SH 108.2

loop_
_geom_bond_atom_site_label_1
_geom_bond_atom_site_label_2
_geom_bond_distance
S1 O1 1.430(4)
S1 O2 1.441(5)
S1 N1 1.592(5)
S1 C1 1.751(6)
F1 C4 1.350(8)
O3 C6 1.368(7)
O3 C7 1.467(7)
N1 C10 1.485(8)
N1 H1N 0.79(6)
N2 C21 1.436(9)
N2 C9 1.447(8)
N2 C8 1.472(8)
C1 C6 1.404(8)
C1 C2 1.412(8)
C2 C3 1.369(10)
C2 H2 0.9500
C3 C4 1.344(11)
C3 H3 0.9500
C4 C5 1.370(10)
C5 C6 1.393(9)
C5 H5 0.9500
C7 C8 1.511(9)
C7 C14 1.512(8)
C7 H7 1.0000
C8 C20 1.546(8)
C8 H8 1.0000
C9 C10 1.541(8)
C9 H9A 0.9900
C9 H9B 0.9900
C10 C11 1.534(9)
C10 H10 1.0000
C11 C13 1.512(10)
C11 C12 1.515(10)
C11 H11 1.0000
C12 H12A 0.9800
C12 H12B 0.9800
C12 H12C 0.9800
C13 H13A 0.9800
C13 H13B 0.9800
C13 H13C 0.9800
C14 C19 1.386(8)
C14 C15 1.392(8)
C15 C16 1.387(9)
C15 H15 0.9500
C16 C17 1.377(10)
C16 H16 0.9500
C17 C18 1.370(10)
C17 H17 0.9500
C18 C19 1.393(9)
C18 H18 0.9500
C19 H19 0.9500
C20 H20A 0.9800
C20 H20B 0.9800
C20 H20C 0.9800
C21 H21A 0.9800
C21 H21B 0.9800
C21 H21C 0.9800
S31 O32 1.438(4)
S31 O31 1.443(4)
S31 N31 1.600(5)
S31 C31 1.769(6)
F31 C34 1.356(8)
O33 C36 1.368(7)
O33 C37 1.463(6)
N31 C40 1.482(8)
N31 H31N 0.99(8)
N32 C51 1.450(8)
N32 C39 1.464(8)
N32 C38 1.476(7)
C31 C36 1.398(8)
C31 C32 1.415(8)
C32 C33 1.384(10)
C32 H32 0.9500
C33 C34 1.368(10)
C33 H33 0.9500
C34 C35 1.378(9)
C35 C36 1.387(8)
C35 H35 0.9500
C37 C44 1.509(8)
C37 C38 1.532(8)
C37 H37 1.0000
C38 C50 1.535(7)
C38 H38 1.0000
C39 C40 1.526(9)
C39 H39A 0.9900
C39 H39B 0.9900
C40 C41 1.554(10)
C40 H40 1.0000
C41 C42 1.507(14)
C41 C43 1.528(12)
C41 H41 1.0000
C42 H42A 0.9800
C42 H42B 0.9800
C42 H42C 0.9800
C43 H43A 0.9800
C43 H43B 0.9800
C43 H43C 0.9800
C44 C45 1.385(8)
C44 C49 1.399(9)
C45 C46 1.396(9)
C45 H45 0.9500
C46 C47 1.367(10)
C46 H46 0.9500
C47 C48 1.372(10)
C47 H47 0.9500
C48 C49 1.384(9)
C48 H48 0.9500
C49 H49 0.9500
C50 H50A 0.9800
C50 H50B 0.9800
C50 H50C 0.9800
C51 H51A 0.9800
C51 H51B 0.9800
C51 H51C 0.9800
Cl1 C1S 1.757(11)
Cl2 C1S 1.660(14)
C1S H1SA 0.9900
C1S H1SB 0.9900
Cl3 C2S 1.77(2)
Cl4 C2S 1.65(3)
C2S H2SA 0.9900
C2S H2SB 0.9900
Cl3' C2S' 1.77(3)
Cl4' C2S' 1.65(3)
C2S' H2SC 0.9900
C2S' H2SD 0.9900
Cl3" C2S" 1.75(3)
Cl4" C2S" 1.65(3)
C2S" H2SE 0.9900
C2S" H2SF 0.9900
Cl3* C2S* 1.76(3)
Cl4* C2S* 1.66(3)
C2S* H2SG 0.9900
C2S* H2SH 0.9900

loop_
_geom_hbond_atom_site_label_D
_geom_hbond_atom_site_label_H
_geom_hbond_atom_site_label_A
_geom_hbond_distance_DH
_geom_hbond_distance_HA
_geom_hbond_distance_DA
_geom_hbond_angle_DHA
_geom_hbond_site_symmetry_A
N1 H1N O31 0.79(6) 2.16(6) 2.941(7) 168(5) 1_655
C2 H2 O32 0.95 2.41 2.923(7) 113.4 5_554
C5 H5 Cl3 0.95 2.89 3.679(18) 141.7 .
C5 H5 Cl3* 0.95 2.89 3.66(4) 139.3 .
C8 H8 O31 1.00 2.61 3.526(7) 152.7 1_655
C11 H11 Cl3 1.00 3.00 3.855(19) 144.6 1_655
C11 H11 Cl3' 1.00 2.86 3.795(15) 155.5 1_655
C21 H21A Cl1 0.98 2.92 3.732(7) 140.4 5_554
N31 H31N S1 0.99(8) 2.99(8) 3.859(5) 148(6) 1_455
N31 H31N O1 0.99(8) 1.99(9) 2.966(7) 170(7) 1_455
C37 H37 F1 1.00 2.38 3.320(7) 157.1 6_565
C2S H2SA O2 0.99 2.29 3.24(3) 158.6 1_455
C2S' H2SD O2 0.99 2.40 3.30(11) 151.0 1_455
C2S" H2SE O2 0.99 2.19 3.03(7) 142.8 1_455
C2S* H2SH O2 0.99 2.33 3.31(19) 169.0 1_455

loop_
_geom_torsion_atom_site_label_1
_geom_torsion_atom_site_label_2
_geom_torsion_atom_site_label_3
_geom_torsion_atom_site_label_4
_geom_torsion
O1 S1 N1 C10 -179.0(4)
O2 S1 N1 C10 -51.0(5)
C1 S1 N1 C10 64.2(5)
O1 S1 C1 C6 -63.1(5)
O2 S1 C1 C6 169.5(5)
N1 S1 C1 C6 52.7(5)
O1 S1 C1 C2 114.8(4)
O2 S1 C1 C2 -12.7(5)
N1 S1 C1 C2 -129.5(4)
C6 C1 C2 C3 1.1(8)
S1 C1 C2 C3 -176.8(5)
C1 C2 C3 C4 0.4(9)
C2 C3 C4 F1 177.9(6)
C2 C3 C4 C5 -1.1(10)
C3 C4 C5 C6 0.2(10)
F1 C4 C5 C6 -178.7(5)
C7 O3 C6 C5 43.9(7)
C7 O3 C6 C1 -140.0(5)
C4 C5 C6 O3 177.4(5)
C4 C5 C6 C1 1.3(8)
C2 C1 C6 O3 -178.1(5)
S1 C1 C6 O3 -0.3(7)
C2 C1 C6 C5 -1.9(8)
S1 C1 C6 C5 175.9(4)
C6 O3 C7 C8 101.9(5)
C6 O3 C7 C14 -135.2(5)
C21 N2 C8 C7 -78.5(7)
C9 N2 C8 C7 142.3(5)
C21 N2 C8 C20 47.3(8)
C9 N2 C8 C20 -91.8(7)
O3 C7 C8 N2 -55.2(6)
C14 C7 C8 N2 -174.9(5)
O3 C7 C8 C20 177.9(5)
C14 C7 C8 C20 58.2(7)
C21 N2 C9 C10 101.0(7)
C8 N2 C9 C10 -118.9(6)
S1 N1 C10 C11 106.5(5)
S1 N1 C10 C9 -128.0(5)
N2 C9 C10 N1 62.7(6)
N2 C9 C10 C11 -174.2(5)
N1 C10 C11 C13 62.3(7)
C9 C10 C11 C13 -59.5(8)
N1 C10 C11 C12 -169.5(5)
C9 C10 C11 C12 68.7(7)
O3 C7 C14 C19 -40.3(7)
C8 C7 C14 C19 78.1(7)
O3 C7 C14 C15 141.6(6)
C8 C7 C14 C15 -99.9(7)
C19 C14 C15 C16 -2.2(10)
C7 C14 C15 C16 175.9(6)
C14 C15 C16 C17 1.2(11)
C15 C16 C17 C18 0.3(11)
C16 C17 C18 C19 -0.7(11)
C15 C14 C19 C18 1.8(9)
C7 C14 C19 C18 -176.3(6)
C17 C18 C19 C14 -0.4(10)
O32 S31 N31 C40 -55.4(5)
O31 S31 N31 C40 175.2(5)
C31 S31 N31 C40 58.3(5)
O32 S31 C31 C36 174.9(5)
O31 S31 C31 C36 -56.6(5)
N31 S31 C31 C36 58.6(5)
O32 S31 C31 C32 -0.2(6)
O31 S31 C31 C32 128.3(5)
N31 S31 C31 C32 -116.5(5)
C36 C31 C32 C33 0.7(10)
S31 C31 C32 C33 176.0(5)
C31 C32 C33 C34 0.8(10)
C32 C33 C34 F31 179.6(6)
C32 C33 C34 C35 -0.3(11)
F31 C34 C35 C36 178.2(6)
C33 C34 C35 C36 -1.9(10)
C37 O33 C36 C35 45.9(7)
C37 O33 C36 C31 -138.5(5)
C34 C35 C36 O33 179.0(5)
C34 C35 C36 C31 3.5(9)
C32 C31 C36 O33 -178.7(5)
S31 C31 C36 O33 6.3(7)
C32 C31 C36 C35 -2.9(9)
S31 C31 C36 C35 -178.0(5)
C36 O33 C37 C44 -152.1(5)
C36 O33 C37 C38 85.8(6)
C51 N32 C38 C37 -81.1(6)
C39 N32 C38 C37 146.4(5)
C51 N32 C38 C50 44.3(7)
C39 N32 C38 C50 -88.3(6)
O33 C37 C38 N32 -54.0(6)
C44 C37 C38 N32 -173.5(4)
O33 C37 C38 C50 178.7(5)
C44 C37 C38 C50 59.2(6)
C51 N32 C39 C40 118.3(6)
C38 N32 C39 C40 -108.3(6)
S31 N31 C40 C39 -121.5(5)
S31 N31 C40 C41 116.3(6)
N32 C39 C40 N31 54.2(7)
N32 C39 C40 C41 177.1(6)
N31 C40 C41 C42 55.9(9)
C39 C40 C41 C42 -66.6(9)
N31 C40 C41 C43 -70.9(8)
C39 C40 C41 C43 166.6(7)
O33 C37 C44 C45 125.0(6)
C38 C37 C44 C45 -115.9(6)
O33 C37 C44 C49 -57.6(7)
C38 C37 C44 C49 61.5(7)
C49 C44 C45 C46 -1.2(9)
C37 C44 C45 C46 176.3(6)
C44 C45 C46 C47 1.1(10)
C45 C46 C47 C48 -0.7(11)
C46 C47 C48 C49 0.4(12)
C47 C48 C49 C44 -0.4(12)
C45 C44 C49 C48 0.8(10)
C37 C44 C49 C48 -176.6(6)
